data_4001553
loop_
_publ_author_name
'Ballabh, Amar'
'Trivedi, Darshak R.'
'Dastidar, Parthasarathi'

_publ_section_title
;
 New Series of Organogelators Derived from a Combinatorial Library of
 Primary Ammonium Monocarboxylate Salts
;
_journal_issue 16
_journal_name_full 'Chemistry of Materials'
_journal_page_first 3795
_journal_paper_doi 10.1021/cm0605015
_journal_volume 18
_journal_year 2006
_chemical_formula_sum 'C15 H22 Br N O2'
_chemical_formula_weight 328.24
_chemical_name_systematic
; 
 ? 
;
_space_group_IT_number 2
_symmetry_cell_setting triclinic
_symmetry_space_group_name_Hall '-P 1'
_symmetry_space_group_name_H-M 'P -1'
_atom_sites_solution_hydrogens geom
_atom_sites_solution_primary direct
_atom_sites_solution_secondary difmap
_audit_creation_method SHELXL-97
_cell_angle_alpha 93.1300(10)
_cell_angle_beta 90.752(2)
_cell_angle_gamma 108.1310(10)
_cell_formula_units_Z 2
_cell_length_a 5.5215(5)
_cell_length_b 7.5087(6)
_cell_length_c 19.0830(16)
_cell_measurement_temperature 293(2)
_cell_volume 750.38(11)
_computing_cell_refinement 'BRUKER AXS SMART 3'
_computing_data_collection 'BRUKER AXS SMART 3'
_computing_data_reduction 'BRUKER AXS SMART 3'
_computing_molecular_graphics 'PLATON, MERCURY 1.2'
_computing_structure_refinement 'SHELXL-97 (Sheldrick, 1997)'
_computing_structure_solution 'SHELXS-97 (Sheldrick, 1997)'
_diffrn_ambient_temperature 293(2)
_diffrn_measured_fraction_theta_full 0.892
_diffrn_measured_fraction_theta_max 0.892
_diffrn_measurement_device_type 'BRUKER SMART CCD AREA DETECTOR'
_diffrn_measurement_method PHI-OMEGA
_diffrn_radiation_monochromator graphite
_diffrn_radiation_source 'fine-focus sealed tube'
_diffrn_radiation_type MoK\a
_diffrn_radiation_wavelength 0.71073
_diffrn_reflns_av_R_equivalents 0.0152
_diffrn_reflns_av_sigmaI/netI 0.0310
_diffrn_reflns_limit_h_max 7
_diffrn_reflns_limit_h_min -7
_diffrn_reflns_limit_k_max 9
_diffrn_reflns_limit_k_min -9
_diffrn_reflns_limit_l_max 16
_diffrn_reflns_limit_l_min -25
_diffrn_reflns_number 4499
_diffrn_reflns_theta_full 28.21
_diffrn_reflns_theta_max 28.21
_diffrn_reflns_theta_min 2.86
_diffrn_standards_decay_% '<10 %'
_exptl_absorpt_coefficient_mu 2.737
_exptl_crystal_colour COLORLESS
_exptl_crystal_density_diffrn 1.453
_exptl_crystal_density_method 'not measured'
_exptl_crystal_description PLATE
_exptl_crystal_F_000 340
_exptl_crystal_size_max 0.92
_exptl_crystal_size_mid 0.28
_exptl_crystal_size_min 0.16
_refine_diff_density_max 0.655
_refine_diff_density_min -0.713
_refine_diff_density_rms 0.075
_refine_ls_extinction_method none
_refine_ls_goodness_of_fit_ref 1.069
_refine_ls_hydrogen_treatment mixed
_refine_ls_matrix_type full
_refine_ls_number_parameters 260
_refine_ls_number_reflns 3293
_refine_ls_number_restraints 0
_refine_ls_restrained_S_all 1.069
_refine_ls_R_factor_all 0.0265
_refine_ls_R_factor_gt 0.0259
_refine_ls_shift/su_max 0.001
_refine_ls_shift/su_mean 0.000
_refine_ls_structure_factor_coef Fsqd
_refine_ls_weighting_details 'calc w=1/[\s^2^(Fo^2^)+(0.0486P)^2^+0.2875P] where P=(Fo^2^+2Fc^2^)/3'
_refine_ls_weighting_scheme calc
_refine_ls_wR_factor_gt 0.0747
_refine_ls_wR_factor_ref 0.0751
_reflns_number_gt 3189
_reflns_number_total 3293
_reflns_threshold_expression >2sigma(I)
_cod_data_source_file cm0605015si20060301_110436.cif
_cod_data_source_block ab0607m
_cod_depositor_comments
;
The following automatic conversions were performed:

'_symmetry_cell_setting' value 'TRICLINIC' changed to 'triclinic'
according to /home/saulius/struct/CIF-dictionaries/cif_core.dic
dictionary named 'cif_core.dic' version 2.4.1 from 2010-06-29.

Automatic conversion script
Id: cif_fix_values 1715 2011-07-08 13:25:40Z adriana 
;
_cod_database_code 4001553

loop_
_symmetry_equiv_pos_as_xyz
'x, y, z'
'-x, -y, -z'

loop_
_atom_site_label
_atom_site_type_symbol
_atom_site_fract_x
_atom_site_fract_y
_atom_site_fract_z
_atom_site_U_iso_or_equiv
_atom_site_adp_type
_atom_site_occupancy
_atom_site_symmetry_multiplicity
_atom_site_calc_flag
Br1 Br 1.36868(3) 0.84922(2) 0.111613(8) 0.01831(8) Uani 1 1 d
O1 O 0.6254(2) 0.79480(19) 0.55343(7) 0.0200(3) Uani 1 1 d
O2 O 0.3154(2) 0.70597(17) 0.47057(6) 0.0172(2) Uani 1 1 d
C1 C 0.5475(3) 0.7638(2) 0.49036(9) 0.0150(3) Uani 1 1 d
C2 C 0.7461(3) 0.7977(2) 0.43510(9) 0.0164(3) Uani 1 1 d
C3 C 0.6861(3) 0.7392(2) 0.36817(9) 0.0144(3) Uani 1 1 d
C4 C 0.8586(3) 0.7650(2) 0.30900(9) 0.0133(3) Uani 1 1 d
C5 C 1.1175(3) 0.8726(2) 0.31500(9) 0.0143(3) Uani 1 1 d
C6 C 1.2682(3) 0.8970(2) 0.25641(9) 0.0151(3) Uani 1 1 d
C7 C 1.1622(3) 0.8129(2) 0.19141(9) 0.0144(3) Uani 1 1 d
C8 C 0.9082(3) 0.7041(2) 0.18418(9) 0.0154(3) Uani 1 1 d
C9 C 0.7590(3) 0.6817(2) 0.24300(9) 0.0148(3) Uani 1 1 d
N1 N -0.0081(3) 0.3519(2) 0.41607(8) 0.0158(3) Uani 1 1 d
C10 C -0.1299(3) 0.2824(2) 0.34570(8) 0.0148(3) Uani 1 1 d
C11 C 0.0636(3) 0.3337(2) 0.28830(9) 0.0144(3) Uani 1 1 d
C12 C -0.0484(3) 0.2448(2) 0.21650(9) 0.0145(3) Uani 1 1 d
C13 C 0.1431(3) 0.3002(2) 0.15842(9) 0.0152(3) Uani 1 1 d
C14 C 0.0333(3) 0.2226(3) 0.08534(9) 0.0191(3) Uani 1 1 d
C15 C 0.2291(4) 0.2840(3) 0.02870(10) 0.0247(4) Uani 1 1 d
H2 H 0.916(5) 0.856(4) 0.4497(14) 0.033(7) Uiso 1 1 d
H3 H 0.511(4) 0.672(3) 0.3550(12) 0.016(5) Uiso 1 1 d
H5 H 1.195(5) 0.931(3) 0.3586(13) 0.020(6) Uiso 1 1 d
H6 H 1.437(4) 0.972(3) 0.2608(11) 0.014(5) Uiso 1 1 d
H8 H 0.841(5) 0.647(4) 0.1398(14) 0.025(6) Uiso 1 1 d
H9 H 0.587(4) 0.609(3) 0.2404(12) 0.017(5) Uiso 1 1 d
H1NA H 0.077(5) 0.476(4) 0.4187(14) 0.030(6) Uiso 1 1 d
H1NB H 0.107(5) 0.295(4) 0.4254(14) 0.029(6) Uiso 1 1 d
H1NC H -0.121(6) 0.325(4) 0.4505(18) 0.051(9) Uiso 1 1 d
H10A H -0.278(5) 0.337(3) 0.3389(12) 0.022(6) Uiso 1 1 d
H10B H -0.207(4) 0.146(3) 0.3454(12) 0.019(5) Uiso 1 1 d
H11A H 0.119(4) 0.469(3) 0.2874(11) 0.013(5) Uiso 1 1 d
H11B H 0.207(4) 0.288(3) 0.2998(12) 0.018(5) Uiso 1 1 d
H12A H -0.200(5) 0.281(3) 0.2052(12) 0.020(5) Uiso 1 1 d
H12B H -0.118(5) 0.106(3) 0.2167(12) 0.021(6) Uiso 1 1 d
H13A H 0.208(4) 0.438(3) 0.1607(12) 0.016(5) Uiso 1 1 d
H13B H 0.289(4) 0.255(3) 0.1712(12) 0.017(5) Uiso 1 1 d
H14A H -0.110(5) 0.259(3) 0.0757(13) 0.025(6) Uiso 1 1 d
H14B H -0.038(5) 0.080(4) 0.0843(14) 0.026(6) Uiso 1 1 d
H15A H 0.288(5) 0.418(4) 0.0295(15) 0.038(7) Uiso 1 1 d
H15B H 0.155(6) 0.234(4) -0.0187(16) 0.041(7) Uiso 1 1 d
H15C H 0.379(6) 0.249(4) 0.0397(15) 0.039(7) Uiso 1 1 d

loop_
_atom_site_aniso_label
_atom_site_aniso_U_11
_atom_site_aniso_U_22
_atom_site_aniso_U_33
_atom_site_aniso_U_23
_atom_site_aniso_U_13
_atom_site_aniso_U_12
Br1 0.01807(11) 0.02379(11) 0.01388(11) 0.00511(7) 0.00869(7) 0.00672(7)
O1 0.0180(6) 0.0294(7) 0.0114(6) -0.0008(5) 0.0036(4) 0.0057(5)
O2 0.0138(5) 0.0221(6) 0.0143(6) 0.0016(4) 0.0048(4) 0.0033(5)
C1 0.0156(7) 0.0146(7) 0.0148(8) 0.0016(6) 0.0053(6) 0.0045(6)
C2 0.0128(7) 0.0205(8) 0.0142(8) 0.0011(6) 0.0035(6) 0.0026(6)
C3 0.0131(7) 0.0157(7) 0.0143(8) 0.0030(6) 0.0047(6) 0.0040(6)
C4 0.0129(7) 0.0149(7) 0.0131(7) 0.0030(6) 0.0041(6) 0.0053(6)
C5 0.0148(7) 0.0156(7) 0.0120(8) 0.0012(6) 0.0022(6) 0.0041(6)
C6 0.0123(7) 0.0163(7) 0.0161(8) 0.0027(6) 0.0044(6) 0.0035(6)
C7 0.0167(8) 0.0167(7) 0.0117(7) 0.0053(6) 0.0075(6) 0.0071(6)
C8 0.0164(8) 0.0176(7) 0.0122(8) 0.0010(6) 0.0033(6) 0.0053(6)
C9 0.0143(7) 0.0154(7) 0.0136(8) 0.0020(6) 0.0031(6) 0.0030(6)
N1 0.0139(7) 0.0205(7) 0.0114(7) 0.0004(5) 0.0042(5) 0.0030(6)
C10 0.0150(7) 0.0171(8) 0.0106(7) 0.0014(6) 0.0029(6) 0.0024(6)
C11 0.0143(7) 0.0155(8) 0.0122(7) 0.0021(6) 0.0043(6) 0.0026(6)
C12 0.0151(7) 0.0154(7) 0.0116(7) 0.0008(6) 0.0038(6) 0.0029(6)
C13 0.0158(8) 0.0159(8) 0.0124(7) 0.0019(6) 0.0047(6) 0.0027(6)
C14 0.0180(8) 0.0239(9) 0.0123(8) 0.0006(6) 0.0034(6) 0.0022(7)
C15 0.0263(10) 0.0305(10) 0.0137(9) 0.0028(7) 0.0071(7) 0.0031(8)

loop_
_atom_type_symbol
_atom_type_description
_atom_type_scat_dispersion_real
_atom_type_scat_dispersion_imag
_atom_type_scat_source
C C 0.0033 0.0016 'International Tables Vol C Tables 4.2.6.8 and 6.1.1.4'
H H 0.0000 0.0000 'International Tables Vol C Tables 4.2.6.8 and 6.1.1.4'
Br Br -0.2901 2.4595 'International Tables Vol C Tables 4.2.6.8 and 6.1.1.4'
N N 0.0061 0.0033 'International Tables Vol C Tables 4.2.6.8 and 6.1.1.4'
O O 0.0106 0.0060 'International Tables Vol C Tables 4.2.6.8 and 6.1.1.4'

loop_
_geom_angle_atom_site_label_1
_geom_angle_atom_site_label_2
_geom_angle_atom_site_label_3
_geom_angle
_geom_angle_site_symmetry_1
_geom_angle_site_symmetry_3
O2 O2 C1 0(10) 1 .
O1 C1 O2 124.52(16) . 1
O1 C1 O2 124.52(16) . .
O2 C1 O2 0.00(12) 1 .
O1 C1 C2 117.24(15) . .
O2 C1 C2 118.24(15) 1 .
O2 C1 C2 118.24(15) . .
C3 C2 C1 121.75(15) . .
C2 C3 C4 127.47(15) . .
C9 C4 C5 118.35(15) . .
C9 C4 C3 118.40(14) . .
C5 C4 C3 123.23(15) . .
C6 C5 C4 120.35(15) . .
C5 C6 C7 119.74(15) . .
C8 C7 C6 121.10(15) . .
C8 C7 Br1 119.52(13) . .
C6 C7 Br1 119.38(12) . .
C7 C8 C9 118.68(15) . .
C8 C9 C4 121.77(15) . .
N1 C10 C11 111.07(13) . .
C10 C11 C12 112.26(13) . .
C11 C12 C13 112.42(13) . .
C14 C13 C12 113.84(14) . .
C15 C14 C13 112.23(15) . .

loop_
_geom_bond_atom_site_label_1
_geom_bond_atom_site_label_2
_geom_bond_distance
_geom_bond_site_symmetry_2
Br1 C7 1.8948(16) .
O1 C1 1.258(2) .
O2 O2 0.000(3) 1
O2 C1 1.263(2) .
C1 O2 1.263(2) 1
C1 C2 1.505(2) .
C2 C3 1.331(2) .
C3 C4 1.469(2) .
C4 C9 1.401(2) .
C4 C5 1.406(2) .
C5 C6 1.388(2) .
C6 C7 1.394(2) .
C7 C8 1.387(2) .
C8 C9 1.388(2) .
N1 C10 1.486(2) .
C10 C11 1.520(2) .
C11 C12 1.525(2) .
C12 C13 1.526(2) .
C13 C14 1.523(2) .
C14 C15 1.524(2) .

loop_
_geom_hbond_atom_site_label_D
_geom_hbond_atom_site_label_H
_geom_hbond_atom_site_label_A
_geom_hbond_distance_DH
_geom_hbond_distance_HA
_geom_hbond_distance_DA
_geom_hbond_angle_DHA
_geom_hbond_site_symmetry_A
N1 H1NA O2 0.90(3) 2.01(3) 2.8345(19) 151(2) 1
N1 H1NB O1 0.89(3) 1.85(3) 2.739(2) 173(2) 2_666
N1 H1NC O2 0.90(4) 1.84(4) 2.736(2) 171(3) 2_566
N1 H1NC O1 0.90(4) 2.65(3) 3.310(2) 131(3) 2_566
